data_4022046
loop_
_publ_author_name
'Wei Tang'
'Yi-Xiang Ding'

_publ_section_title
;
 Synthesis of Phosphaisoquinolin-1-ones by Pd(II)-Catalyzed
 Cyclization of o-(1-Alkynyl)phenylphosphonamide Monoesters
;
_journal_name_full 'Journal of Organic Chemistry'
_journal_page_first 8489
_journal_page_last 8492
_journal_paper_doi 10.1021/jo0614644
_journal_volume 71
_journal_year 2006
_chemical_formula_sum 'C23 H21 Cl N O2 P'
_chemical_formula_weight 409.83
_chemical_name_systematic
; 
 ? 
;
_space_group_IT_number 2
_symmetry_cell_setting triclinic
_symmetry_space_group_name_Hall '-P 1'
_symmetry_space_group_name_H-M 'P -1'
_atom_sites_solution_hydrogens geom
_atom_sites_solution_primary direct
_atom_sites_solution_secondary difmap
_audit_creation_method SHELXL-97
_cell_angle_alpha 71.118(7)
_cell_angle_beta 82.086(7)
_cell_angle_gamma 85.152(7)
_cell_formula_units_Z 2
_cell_length_a 8.335(3)
_cell_length_b 11.268(4)
_cell_length_c 11.396(4)
_cell_measurement_reflns_used 1462
_cell_measurement_temperature 293(2)
_cell_measurement_theta_max 45.191
_cell_measurement_theta_min 4.460
_cell_volume 1002.1(7)
_computing_cell_refinement 'Bruker SMART'
_computing_data_collection 'Bruker SMART'
_computing_data_reduction 'Bruker SHELXTL'
_computing_molecular_graphics 'Bruker SHELXTL'
_computing_publication_material 'Bruker SHELXTL'
_computing_structure_refinement 'SHELXL-97 (Sheldrick, 1997)'
_computing_structure_solution 'SHELXS-97 (Sheldrick, 1990)'
_diffrn_ambient_temperature 293(2)
_diffrn_measured_fraction_theta_full 0.974
_diffrn_measured_fraction_theta_max 0.974
_diffrn_measurement_device_type 'CCD area detector'
_diffrn_measurement_method 'phi and omega scans'
_diffrn_radiation_monochromator graphite
_diffrn_radiation_source 'fine-focus sealed tube'
_diffrn_radiation_type MoK\a
_diffrn_radiation_wavelength 0.71073
_diffrn_reflns_av_R_equivalents 0.0518
_diffrn_reflns_av_sigmaI/netI 0.0729
_diffrn_reflns_limit_h_max 10
_diffrn_reflns_limit_h_min -9
_diffrn_reflns_limit_k_max 13
_diffrn_reflns_limit_k_min -14
_diffrn_reflns_limit_l_max 13
_diffrn_reflns_limit_l_min -14
_diffrn_reflns_number 5966
_diffrn_reflns_theta_full 27.00
_diffrn_reflns_theta_max 27.00
_diffrn_reflns_theta_min 1.90
_exptl_absorpt_coefficient_mu 0.289
_exptl_absorpt_correction_T_max 1.00000
_exptl_absorpt_correction_T_min 0.56917
_exptl_absorpt_correction_type empirical
_exptl_crystal_colour colorless
_exptl_crystal_density_diffrn 1.358
_exptl_crystal_density_method 'not measured'
_exptl_crystal_F_000 428
_exptl_crystal_size_max 0.518
_exptl_crystal_size_mid 0.356
_exptl_crystal_size_min 0.281
_refine_diff_density_max 0.355
_refine_diff_density_min -0.227
_refine_diff_density_rms 0.053
_refine_ls_extinction_method none
_refine_ls_goodness_of_fit_ref 0.924
_refine_ls_hydrogen_treatment mixed
_refine_ls_matrix_type full
_refine_ls_number_parameters 294
_refine_ls_number_reflns 4273
_refine_ls_number_restraints 0
_refine_ls_restrained_S_all 0.924
_refine_ls_R_factor_all 0.0916
_refine_ls_R_factor_gt 0.0573
_refine_ls_shift/su_max 0.000
_refine_ls_shift/su_mean 0.000
_refine_ls_structure_factor_coef Fsqd
_refine_ls_weighting_details 'calc w=1/[\s^2^(Fo^2^)+(0.0598P)^2^+0.0000P] where P=(Fo^2^+2Fc^2^)/3'
_refine_ls_weighting_scheme calc
_refine_ls_wR_factor_gt 0.1214
_refine_ls_wR_factor_ref 0.1375
_reflns_number_gt 2626
_reflns_number_total 4273
_reflns_threshold_expression >2sigma(I)
_cod_data_source_file jo0614644si20060725_043306.cif
_cod_depositor_comments
;
The following automatic conversions were performed:
'_symmetry_cell_setting' value 'Triclinic' changed to 'triclinic'
according to '/home/saulius/struct/CIF-dictionaries/cif_core.dic'
dictionary named 'cif_core.dic' version 2.4.1 from 2010-06-29.

Automatic conversion script
Id: cif_fix_enum 1527 2010-12-29 10:47:43Z saulius 
;
_cod_database_code 4022046

loop_
_symmetry_equiv_pos_as_xyz
'x, y, z'
'-x, -y, -z'

loop_
_atom_site_label
_atom_site_type_symbol
_atom_site_fract_x
_atom_site_fract_y
_atom_site_fract_z
_atom_site_U_iso_or_equiv
_atom_site_adp_type
_atom_site_occupancy
_atom_site_symmetry_multiplicity
_atom_site_calc_flag
_atom_site_refinement_flags
P P 0.06430(9) 0.24158(7) 0.58954(6) 0.0486(2) Uani 1 1 d .
Cl Cl 0.34757(11) -0.11127(9) 0.95759(7) 0.0858(3) Uani 1 1 d .
N1 N 0.1111(2) 0.28346(19) 0.43665(18) 0.0483(5) Uani 1 1 d .
O1 O 0.0919(2) 0.33514(18) 0.64640(18) 0.0634(5) Uani 1 1 d .
O2 O -0.1192(2) 0.20993(18) 0.60611(16) 0.0559(5) Uani 1 1 d .
C1 C 0.1757(3) 0.0985(2) 0.6436(2) 0.0448(6) Uani 1 1 d .
C2 C 0.2148(3) 0.0542(3) 0.7660(3) 0.0536(7) Uani 1 1 d .
C3 C 0.3016(3) -0.0571(3) 0.8050(2) 0.0572(7) Uani 1 1 d .
C4 C 0.3524(3) -0.1270(3) 0.7274(3) 0.0593(7) Uani 1 1 d .
H4 H 0.4116 -0.2024 0.7556 0.071 Uiso 1 1 calc R
C5 C 0.3143(4) -0.0835(3) 0.6071(3) 0.0558(7) Uani 1 1 d .
C6 C 0.2269(3) 0.0293(2) 0.5622(2) 0.0456(6) Uani 1 1 d .
C7 C 0.1932(3) 0.0754(3) 0.4345(2) 0.0491(7) Uani 1 1 d .
C8 C 0.1432(3) 0.1923(2) 0.3752(2) 0.0441(6) Uani 1 1 d .
C9 C 0.1160(3) 0.2292(2) 0.2426(2) 0.0471(6) Uani 1 1 d .
C10 C 0.2257(3) 0.1925(3) 0.1572(2) 0.0558(7) Uani 1 1 d .
H10 H 0.3207 0.1478 0.1825 0.067 Uiso 1 1 calc R
C11 C 0.1960(5) 0.2211(3) 0.0355(3) 0.0679(9) Uani 1 1 d .
C12 C 0.0593(5) 0.2875(3) -0.0039(3) 0.0738(10) Uani 1 1 d .
C13 C -0.0499(4) 0.3258(3) 0.0782(3) 0.0757(9) Uani 1 1 d .
H13 H -0.1433 0.3720 0.0512 0.091 Uiso 1 1 calc R
C14 C -0.0226(4) 0.2963(3) 0.2015(3) 0.0603(8) Uani 1 1 d .
C15 C 0.1412(4) 0.4162(3) 0.3677(3) 0.0575(8) Uani 1 1 d .
C16 C 0.3137(3) 0.4414(2) 0.3194(2) 0.0488(6) Uani 1 1 d .
C17 C 0.3586(4) 0.5026(3) 0.1951(3) 0.0725(9) Uani 1 1 d .
H17 H 0.2818 0.5220 0.1391 0.087 Uiso 1 1 calc R
C18 C 0.5164(5) 0.5352(3) 0.1531(3) 0.0854(11) Uani 1 1 d .
H18 H 0.5449 0.5771 0.0687 0.103 Uiso 1 1 calc R
C19 C 0.6314(5) 0.5073(3) 0.2327(4) 0.0809(10) Uani 1 1 d .
C20 C 0.5887(4) 0.4429(3) 0.3557(3) 0.0801(10) Uani 1 1 d .
H20 H 0.6670 0.4209 0.4106 0.096 Uiso 1 1 calc R
C21 C 0.4323(4) 0.4106(3) 0.3989(3) 0.0666(8) Uani 1 1 d .
C22 C -0.2109(4) 0.1868(3) 0.7247(3) 0.0766(10) Uani 1 1 d .
H22A H -0.1877 0.2484 0.7623 0.092 Uiso 1 1 calc R
H22B H -0.1805 0.1042 0.7788 0.092 Uiso 1 1 calc R
C23 C -0.3858(3) 0.1936(3) 0.7128(3) 0.0729(9) Uani 1 1 d .
H23A H -0.4174 0.2772 0.6647 0.109 Uiso 1 1 calc R
H23B H -0.4462 0.1722 0.7943 0.109 Uiso 1 1 calc R
H23C H -0.4076 0.1357 0.6715 0.109 Uiso 1 1 calc R
H2 H 0.176(3) 0.099(2) 0.819(2) 0.050(8) Uiso 1 1 d .
H5 H 0.349(3) -0.133(3) 0.555(3) 0.064(9) Uiso 1 1 d .
H7 H 0.204(3) 0.021(2) 0.390(2) 0.049(7) Uiso 1 1 d .
H11 H 0.274(3) 0.199(2) -0.019(2) 0.059(9) Uiso 1 1 d .
H12 H 0.041(4) 0.303(3) -0.085(3) 0.100(12) Uiso 1 1 d .
H14 H -0.098(3) 0.322(3) 0.255(3) 0.067(9) Uiso 1 1 d .
H15A H 0.107(3) 0.468(3) 0.423(3) 0.072(9) Uiso 1 1 d .
H15B H 0.076(3) 0.443(3) 0.304(3) 0.062(9) Uiso 1 1 d .
H19 H 0.744(4) 0.535(3) 0.204(3) 0.091(10) Uiso 1 1 d .
H21 H 0.398(4) 0.366(3) 0.486(3) 0.083(10) Uiso 1 1 d .

loop_
_atom_site_aniso_label
_atom_site_aniso_U_11
_atom_site_aniso_U_22
_atom_site_aniso_U_33
_atom_site_aniso_U_23
_atom_site_aniso_U_13
_atom_site_aniso_U_12
P 0.0483(4) 0.0529(4) 0.0482(4) -0.0218(3) -0.0034(3) -0.0029(3)
Cl 0.0930(7) 0.1130(7) 0.0467(4) -0.0154(4) -0.0239(4) 0.0078(5)
N1 0.0499(13) 0.0437(12) 0.0489(13) -0.0133(10) -0.0004(10) -0.0028(10)
O1 0.0697(13) 0.0624(12) 0.0680(13) -0.0340(10) -0.0071(10) -0.0038(10)
O2 0.0463(11) 0.0789(13) 0.0471(10) -0.0287(10) 0.0016(8) -0.0038(9)
C1 0.0400(15) 0.0552(16) 0.0405(14) -0.0165(12) -0.0015(11) -0.0093(12)
C2 0.0473(17) 0.071(2) 0.0477(17) -0.0258(15) -0.0024(13) -0.0047(14)
C3 0.0570(18) 0.0718(19) 0.0389(15) -0.0099(14) -0.0085(13) -0.0076(15)
C4 0.0629(19) 0.0583(17) 0.0498(17) -0.0063(14) -0.0113(14) -0.0001(14)
C5 0.068(2) 0.0509(17) 0.0476(17) -0.0155(14) -0.0039(14) -0.0002(14)
C6 0.0439(15) 0.0495(15) 0.0431(15) -0.0133(12) -0.0046(11) -0.0067(12)
C7 0.0583(18) 0.0510(16) 0.0408(15) -0.0183(13) -0.0049(12) -0.0046(13)
C8 0.0411(15) 0.0469(15) 0.0432(14) -0.0131(12) -0.0020(11) -0.0061(12)
C9 0.0444(16) 0.0497(15) 0.0424(15) -0.0067(12) -0.0046(12) -0.0091(12)
C10 0.0565(18) 0.0626(18) 0.0477(16) -0.0160(14) -0.0052(13) -0.0061(14)
C11 0.074(2) 0.081(2) 0.0489(19) -0.0214(17) 0.0013(17) -0.0172(19)
C12 0.081(3) 0.088(2) 0.0460(19) -0.0045(18) -0.0150(19) -0.026(2)
C13 0.065(2) 0.091(2) 0.060(2) -0.0025(18) -0.0212(17) -0.0053(18)
C14 0.0514(19) 0.072(2) 0.0512(18) -0.0113(16) -0.0059(14) -0.0016(15)
C15 0.063(2) 0.0453(16) 0.0601(19) -0.0121(15) -0.0081(16) 0.0019(14)
C16 0.0579(18) 0.0424(14) 0.0460(16) -0.0136(12) -0.0058(13) -0.0037(12)
C17 0.085(2) 0.073(2) 0.0525(19) -0.0058(16) -0.0127(16) -0.0138(18)
C18 0.099(3) 0.083(2) 0.057(2) -0.0046(18) 0.016(2) -0.022(2)
C19 0.067(3) 0.073(2) 0.093(3) -0.018(2) 0.011(2) -0.0142(19)
C20 0.061(2) 0.091(2) 0.085(3) -0.019(2) -0.0153(18) -0.0062(19)
C21 0.062(2) 0.077(2) 0.056(2) -0.0130(17) -0.0039(16) -0.0067(17)
C22 0.070(2) 0.106(3) 0.0573(19) -0.0316(19) 0.0058(16) -0.0178(19)
C23 0.0518(19) 0.102(3) 0.066(2) -0.0331(18) 0.0022(15) 0.0004(17)

loop_
_atom_type_symbol
_atom_type_description
_atom_type_scat_dispersion_real
_atom_type_scat_dispersion_imag
_atom_type_scat_source
C C 0.0033 0.0016 'International Tables Vol C Tables 4.2.6.8 and 6.1.1.4'
H H 0.0000 0.0000 'International Tables Vol C Tables 4.2.6.8 and 6.1.1.4'
N N 0.0061 0.0033 'International Tables Vol C Tables 4.2.6.8 and 6.1.1.4'
O O 0.0106 0.0060 'International Tables Vol C Tables 4.2.6.8 and 6.1.1.4'
Cl Cl 0.1484 0.1585 'International Tables Vol C Tables 4.2.6.8 and 6.1.1.4'
P P 0.1023 0.0942 'International Tables Vol C Tables 4.2.6.8 and 6.1.1.4'

loop_
_geom_angle_atom_site_label_1
_geom_angle_atom_site_label_2
_geom_angle_atom_site_label_3
_geom_angle
O1 P O2 112.93(11)
O1 P N1 115.03(12)
O2 P N1 102.45(10)
O1 P C1 114.51(12)
O2 P C1 107.31(11)
N1 P C1 103.43(11)
C8 N1 C15 120.0(2)
C8 N1 P 120.72(17)
C15 N1 P 118.73(19)
C22 O2 P 119.56(17)
C2 C1 C6 119.7(3)
C2 C1 P 120.9(2)
C6 C1 P 119.39(19)
C3 C2 C1 119.4(3)
C3 C2 H2 122.5(16)
C1 C2 H2 118.0(16)
C2 C3 C4 122.0(3)
C2 C3 Cl 118.8(2)
C4 C3 Cl 119.2(2)
C3 C4 C5 118.6(3)
C3 C4 H4 120.7
C5 C4 H4 120.7
C4 C5 C6 121.9(3)
C4 C5 H5 117.8(17)
C6 C5 H5 120.4(17)
C5 C6 C1 118.3(2)
C5 C6 C7 121.0(2)
C1 C6 C7 120.6(2)
C8 C7 C6 125.5(3)
C8 C7 H7 116.1(15)
C6 C7 H7 118.4(15)
C7 C8 N1 121.6(2)
C7 C8 C9 120.4(2)
N1 C8 C9 117.9(2)
C14 C9 C10 118.0(3)
C14 C9 C8 121.2(2)
C10 C9 C8 120.7(2)
C11 C10 C9 120.7(3)
C11 C10 H10 119.7
C9 C10 H10 119.7
C12 C11 C10 120.7(3)
C12 C11 H11 121.5(17)
C10 C11 H11 117.7(18)
C11 C12 C13 119.7(3)
C11 C12 H12 119(2)
C13 C12 H12 121(2)
C12 C13 C14 120.3(3)
C12 C13 H13 119.9
C14 C13 H13 119.9
C9 C14 C13 120.6(3)
C9 C14 H14 120.5(18)
C13 C14 H14 118.9(18)
N1 C15 C16 114.2(2)
N1 C15 H15A 109.4(16)
C16 C15 H15A 106.8(16)
N1 C15 H15B 108.6(17)
C16 C15 H15B 111.2(17)
H15A C15 H15B 106(2)
C17 C16 C21 118.0(3)
C17 C16 C15 120.9(3)
C21 C16 C15 121.0(3)
C16 C17 C18 120.5(3)
C16 C17 H17 119.8
C18 C17 H17 119.8
C19 C18 C17 121.0(3)
C19 C18 H18 119.5
C17 C18 H18 119.5
C18 C19 C20 118.8(3)
C18 C19 H19 121.6(19)
C20 C19 H19 119.5(19)
C21 C20 C19 120.7(3)
C21 C20 H20 119.6
C19 C20 H20 119.6
C20 C21 C16 120.9(3)
C20 C21 H21 122.4(18)
C16 C21 H21 116.7(18)
O2 C22 C23 110.3(2)
O2 C22 H22A 109.6
C23 C22 H22A 109.6
O2 C22 H22B 109.6
C23 C22 H22B 109.6
H22A C22 H22B 108.1
C22 C23 H23A 109.5
C22 C23 H23B 109.5
H23A C23 H23B 109.5
C22 C23 H23C 109.5
H23A C23 H23C 109.5
H23B C23 H23C 109.5

loop_
_geom_bond_atom_site_label_1
_geom_bond_atom_site_label_2
_geom_bond_distance
P O1 1.4520(19)
P O2 1.5723(19)
P N1 1.650(2)
P C1 1.762(3)
Cl C3 1.733(3)
N1 C8 1.409(3)
N1 C15 1.472(3)
O2 C22 1.414(3)
C1 C2 1.395(4)
C1 C6 1.398(3)
C2 C3 1.367(4)
C2 H2 0.92(2)
C3 C4 1.368(4)
C4 C5 1.370(4)
C4 H4 0.9300
C5 C6 1.390(4)
C5 H5 0.95(3)
C6 C7 1.437(3)
C7 C8 1.332(3)
C7 H7 0.91(2)
C8 C9 1.476(3)
C9 C14 1.377(4)
C9 C10 1.381(4)
C10 C11 1.371(4)
C10 H10 0.9300
C11 C12 1.356(5)
C11 H11 0.91(2)
C12 C13 1.360(5)
C12 H12 0.91(3)
C13 C14 1.382(4)
C13 H13 0.9300
C14 H14 0.91(3)
C15 C16 1.483(4)
C15 H15A 0.99(3)
C15 H15B 0.92(3)
C16 C17 1.374(4)
C16 C21 1.380(4)
C17 C18 1.374(4)
C17 H17 0.9300
C18 C19 1.358(5)
C18 H18 0.9300
C19 C20 1.366(5)
C19 H19 0.99(3)
C20 C21 1.364(4)
C20 H20 0.9300
C21 H21 0.97(3)
C22 C23 1.476(4)
C22 H22A 0.9700
C22 H22B 0.9700
C23 H23A 0.9600
C23 H23B 0.9600
C23 H23C 0.9600

loop_
_geom_torsion_atom_site_label_1
_geom_torsion_atom_site_label_2
_geom_torsion_atom_site_label_3
_geom_torsion_atom_site_label_4
_geom_torsion
O1 P N1 C8 158.40(18)
O2 P N1 C8 -78.7(2)
C1 P N1 C8 32.8(2)
O1 P N1 C15 -13.0(2)
O2 P N1 C15 109.9(2)
C1 P N1 C15 -138.7(2)
O1 P O2 C22 -46.7(3)
N1 P O2 C22 -171.0(2)
C1 P O2 C22 80.4(2)
O1 P C1 C2 31.6(2)
O2 P C1 C2 -94.6(2)
N1 P C1 C2 157.6(2)
O1 P C1 C6 -147.73(19)
O2 P C1 C6 86.1(2)
N1 P C1 C6 -21.8(2)
C6 C1 C2 C3 -0.6(4)
P C1 C2 C3 -179.9(2)
C1 C2 C3 C4 0.2(4)
C1 C2 C3 Cl -179.47(19)
C2 C3 C4 C5 -0.1(4)
Cl C3 C4 C5 179.6(2)
C3 C4 C5 C6 0.4(4)
C4 C5 C6 C1 -0.7(4)
C4 C5 C6 C7 177.8(3)
C2 C1 C6 C5 0.8(4)
P C1 C6 C5 -179.9(2)
C2 C1 C6 C7 -177.7(2)
P C1 C6 C7 1.7(3)
C5 C6 C7 C8 -164.4(3)
C1 C6 C7 C8 14.1(4)
C6 C7 C8 N1 -2.9(4)
C6 C7 C8 C9 178.7(2)
C15 N1 C8 C7 147.4(3)
P N1 C8 C7 -23.9(3)
C15 N1 C8 C9 -34.1(3)
P N1 C8 C9 154.53(18)
C7 C8 C9 C14 133.2(3)
N1 C8 C9 C14 -45.3(3)
C7 C8 C9 C10 -43.9(4)
N1 C8 C9 C10 137.6(2)
C14 C9 C10 C11 -0.6(4)
C8 C9 C10 C11 176.5(2)
C9 C10 C11 C12 0.8(4)
C10 C11 C12 C13 -0.2(5)
C11 C12 C13 C14 -0.6(5)
C10 C9 C14 C13 -0.2(4)
C8 C9 C14 C13 -177.3(3)
C12 C13 C14 C9 0.8(5)
C8 N1 C15 C16 -63.0(3)
P N1 C15 C16 108.5(3)
N1 C15 C16 C17 125.8(3)
N1 C15 C16 C21 -58.0(4)
C21 C16 C17 C18 -2.0(4)
C15 C16 C17 C18 174.3(3)
C16 C17 C18 C19 0.4(5)
C17 C18 C19 C20 1.7(5)
C18 C19 C20 C21 -2.1(5)
C19 C20 C21 C16 0.4(5)
C17 C16 C21 C20 1.7(4)
C15 C16 C21 C20 -174.7(3)
P O2 C22 C23 164.6(2)
